data_7052557
loop_
_publ_author_name
'Zhang, Chun-Jing'
'Pang, Hai-Jun'
'Tang, Qun'
'Wang, Hui-Yuan'
'Chen, Ya-Guang'

_publ_section_title
;
 Three 3D octamolybdate-based hybrids with 1D--3D
 CuI/CuII-bis(triazole) motifs: influence of the amount of Et3N
;
_journal_issue 1
_journal_name_full 'New Journal of Chemistry'
_journal_page_first 190
_journal_paper_doi 10.1039/c0nj00542h
_journal_volume 35
_journal_year 2011
_chemical_formula_sum 'C40 H64 Cu2 Mo8 N24 O26'
_chemical_formula_weight 2191.78
_chemical_name_systematic
;
?
;
_space_group_IT_number 2
_symmetry_cell_setting triclinic
_symmetry_space_group_name_Hall '-P 1'
_symmetry_space_group_name_H-M 'P -1'
_atom_sites_solution_hydrogens geom
_atom_sites_solution_primary direct
_atom_sites_solution_secondary difmap
_audit_creation_method SHELXL-97
_cell_angle_alpha 100.001(2)
_cell_angle_beta 105.253(2)
_cell_angle_gamma 111.736(3)
_cell_formula_units_Z 1
_cell_length_a 12.481(3)
_cell_length_b 12.862(4)
_cell_length_c 13.332(4)
_cell_measurement_reflns_used 25
_cell_measurement_temperature 293(2)
_cell_measurement_theta_max 15
_cell_measurement_theta_min 7.5
_cell_volume 1828.1(9)
_computing_cell_refinement 'Bruker SMART'
_computing_data_collection 'Bruker SMART'
_computing_data_reduction 'Bruker SAINT'
_computing_molecular_graphics 'Bruker SHELXTL'
_computing_publication_material 'Bruker SHELXTL'
_computing_structure_refinement 'SHELXL-97 (Sheldrick, 1997)'
_computing_structure_solution 'SHELXS-97 (Sheldrick, 1990)'
_diffrn_ambient_temperature 293(2)
_diffrn_measured_fraction_theta_full 0.991
_diffrn_measured_fraction_theta_max 0.991
_diffrn_measurement_device_type 'CCD area detector'
_diffrn_measurement_method 'phi and omega scans'
_diffrn_radiation_monochromator graphite
_diffrn_radiation_source 'fine-focus sealed tube'
_diffrn_radiation_type MoK\a
_diffrn_radiation_wavelength 0.71069
_diffrn_reflns_av_R_equivalents 0.0296
_diffrn_reflns_av_sigmaI/netI 0.0719
_diffrn_reflns_limit_h_max 15
_diffrn_reflns_limit_h_min -13
_diffrn_reflns_limit_k_max 14
_diffrn_reflns_limit_k_min -15
_diffrn_reflns_limit_l_max 16
_diffrn_reflns_limit_l_min -15
_diffrn_reflns_number 12658
_diffrn_reflns_theta_full 25.75
_diffrn_reflns_theta_max 25.75
_diffrn_reflns_theta_min 2.90
_diffrn_standards_decay_% none
_diffrn_standards_interval_count 150
_diffrn_standards_number 2
_exptl_absorpt_coefficient_mu 1.979
_exptl_absorpt_correction_T_max 0.803
_exptl_absorpt_correction_T_min 0.799
_exptl_absorpt_correction_type multi-scan
_exptl_absorpt_process_details 'SADABS (Sheldrick, 1996)'
_exptl_crystal_colour blue
_exptl_crystal_density_diffrn 1.991
_exptl_crystal_density_method 'not measured'
_exptl_crystal_description block
_exptl_crystal_F_000 1074.0
_exptl_crystal_size_max 0.1131
_exptl_crystal_size_mid 0.1120
_exptl_crystal_size_min 0.1109
_refine_diff_density_max 1.390
_refine_diff_density_min -0.852
_refine_diff_density_rms 0.112
_refine_ls_extinction_method none
_refine_ls_goodness_of_fit_ref 0.960
_refine_ls_hydrogen_treatment constr
_refine_ls_matrix_type full
_refine_ls_number_parameters 454
_refine_ls_number_reflns 7005
_refine_ls_number_restraints 14
_refine_ls_restrained_S_all 0.985
_refine_ls_R_factor_all 0.0533
_refine_ls_R_factor_gt 0.0326
_refine_ls_shift/su_max 0.001
_refine_ls_shift/su_mean 0.000
_refine_ls_structure_factor_coef Fsqd
_refine_ls_weighting_details 'calc w=1/[\s^2^(Fo^2^)+(0.0264P)^2^+0.0000P] where P=(Fo^2^+2Fc^2^)/3'
_refine_ls_weighting_scheme calc
_refine_ls_wR_factor_gt 0.0660
_refine_ls_wR_factor_ref 0.0678
_reflns_number_gt 4718
_reflns_number_total 7005
_reflns_threshold_expression >2sigma(I)
_cod_data_source_file C0NJ00542H.TXT
_cod_data_source_block compound3
_cod_depositor_comments
;
The following automatic conversions were performed:
'_symmetry_cell_setting' value 'Triclinic' changed to 'triclinic'
according to '/home/saulius/struct/CIF-dictionaries/cif_core.dic'
dictionary named 'cif_core.dic' version 2.4.1 from 2010-06-29.

Automatic conversion script
Id: cif_fix_enum 1555 2011-01-17 13:19:09Z saulius 
;
_cod_original_sg_symbol_H-M 'P-1 '
_cod_database_code 7052557

loop_
_symmetry_equiv_pos_as_xyz
'x, y, z'
'-x, -y, -z'

loop_
_atom_site_label
_atom_site_type_symbol
_atom_site_fract_x
_atom_site_fract_y
_atom_site_fract_z
_atom_site_U_iso_or_equiv
_atom_site_adp_type
_atom_site_occupancy
_atom_site_symmetry_multiplicity
_atom_site_calc_flag
_atom_site_refinement_flags
_atom_site_disorder_assembly
_atom_site_disorder_group
Mo1 Mo 1.48872(4) 0.62622(3) 0.57642(3) 0.02063(11) Uani 1 1 d . . .
Mo2 Mo 1.56060(4) 0.41058(4) 0.71731(3) 0.02196(11) Uani 1 1 d . . .
Mo3 Mo 1.73202(4) 0.68694(4) 0.44849(3) 0.02212(11) Uani 1 1 d . . .
Mo4 Mo 1.79973(4) 0.61046(4) 0.67744(4) 0.03234(13) Uani 1 1 d . . .
Cu1 Cu 1.5000 0.5000 1.0000 0.0239(2) Uani 1 2 d S . .
Cu2 Cu 2.0000 0.0000 1.5000 0.0234(2) Uani 1 2 d S . .
O1 O 1.8947(3) 0.7516(4) 0.7500(3) 0.0546(12) Uani 1 1 d . . .
O2 O 1.8810(4) 0.5342(4) 0.7077(3) 0.0558(12) Uani 1 1 d . . .
O3 O 1.6865(3) 0.5650(3) 0.7501(3) 0.0280(8) Uani 1 1 d . . .
O4 O 1.8412(3) 0.8284(3) 0.5140(3) 0.0328(8) Uani 1 1 d . . .
O5 O 1.7959(3) 0.6042(3) 0.5332(3) 0.0289(8) Uani 1 1 d . . .
O6 O 1.3925(3) 0.5865(3) 0.4383(3) 0.0342(9) Uani 1 1 d . . .
O7 O 1.4087(3) 0.2868(3) 0.6140(3) 0.0248(8) Uani 1 1 d . . .
O8 O 1.7656(3) 0.6498(3) 0.3361(3) 0.0320(8) Uani 1 1 d . . .
O9 O 1.6404(3) 0.3334(3) 0.7524(3) 0.0338(9) Uani 1 1 d . . .
O10 O 1.4710(4) 0.7321(3) 0.6552(3) 0.0542(12) Uani 1 1 d . . .
O11 O 1.4432(3) 0.4998(3) 0.6236(3) 0.0349(9) Uani 1 1 d . . .
O12 O 1.5149(3) 0.4399(3) 0.8247(3) 0.0303(8) Uani 1 1 d . . .
O13 O 1.6464(3) 0.6761(3) 0.5874(3) 0.0311(8) Uani 1 1 d . . .
N1 N 2.0958(5) -0.1088(4) 1.2331(4) 0.0540(15) Uani 1 1 d . . .
N2 N 1.2180(5) 0.1598(4) 0.8728(4) 0.0678(17) Uani 1 1 d . . .
N3 N 1.2287(4) 0.1846(4) 0.9782(4) 0.0451(13) Uani 1 1 d . . .
N4 N 1.6925(4) 0.0015(5) 1.2930(5) 0.0642(17) Uani 1 1 d . . .
N5 N 1.2608(5) 0.6544(5) 0.9195(4) 0.0653(17) Uani 1 1 d . . .
N6 N 1.3883(4) 0.5706(3) 0.9371(3) 0.0268(10) Uani 1 1 d . . .
N7 N 1.8687(4) 0.0232(3) 1.3942(3) 0.0258(10) Uani 1 1 d . . .
N8 N 2.0684(4) -0.2039(3) 1.2699(4) 0.0326(11) Uani 1 1 d . . .
N9 N 1.7767(5) 0.0820(5) 1.2643(5) 0.0652(17) Uani 1 1 d . . .
N10 N 1.3553(4) 0.3447(3) 0.9654(3) 0.0289(10) Uani 1 1 d . . .
N11 N 1.2808(4) 0.6315(4) 0.8261(3) 0.0310(10) Uani 1 1 d . . .
N12 N 2.0321(4) -0.0827(3) 1.3744(3) 0.0256(10) Uani 1 1 d . . .
C1 C 1.5074(7) 0.0112(9) 1.1814(9) 0.130(4) Uani 1 1 d DU . .
H1A H 1.5523 0.0446 1.1367 0.156 Uiso 1 1 calc R . .
H1B H 1.5222 0.0764 1.2408 0.156 Uiso 1 1 calc R . .
C2 C 1.3743(6) -0.0432(8) 1.1144(7) 0.100(3) Uani 1 1 d D . .
H2A H 1.3597 -0.0942 1.0445 0.120 Uiso 1 1 calc R . .
H2B H 1.3273 -0.0908 1.1507 0.120 Uiso 1 1 calc R . .
C3 C 1.3103(5) 0.2938(5) 1.0317(5) 0.0458(16) Uani 1 1 d . . .
H3A H 1.3328 0.3296 1.1057 0.055 Uiso 1 1 calc R . .
C4 C 1.5601(8) -0.0537(9) 1.2261(10) 0.140(4) Uani 1 1 d DU . .
H4A H 1.5458 -0.1186 1.1667 0.168 Uiso 1 1 calc R . .
H4B H 1.5152 -0.0873 1.2707 0.168 Uiso 1 1 calc R . .
C5 C 1.8801(5) 0.0917(5) 1.3283(5) 0.0413(15) Uani 1 1 d . . .
H5A H 1.9564 0.1421 1.3287 0.050 Uiso 1 1 calc R . .
C6 C 1.0527(5) 0.5574(5) 0.5395(4) 0.0363(13) Uani 1 1 d . . .
H6A H 1.0207 0.6138 0.5559 0.044 Uiso 1 1 calc R . .
H6B H 1.1122 0.5889 0.5055 0.044 Uiso 1 1 calc R . .
C7 C 1.2173(5) 0.6544(5) 0.7286(4) 0.0414(14) Uani 1 1 d . . .
H7A H 1.2765 0.6936 0.6969 0.050 Uiso 1 1 calc R . .
H7B H 1.1810 0.7058 0.7491 0.050 Uiso 1 1 calc R . .
C8 C 1.2933(6) 0.2581(5) 0.8684(5) 0.0584(19) Uani 1 1 d . . .
H8A H 1.3044 0.2689 0.8041 0.070 Uiso 1 1 calc R . .
C9 C 1.7484(5) -0.0324(5) 1.3686(5) 0.0390(14) Uani 1 1 d . . .
H9A H 1.7092 -0.0875 1.3997 0.047 Uiso 1 1 calc R . .
C10 C 1.3333(6) 0.0454(7) 1.0973(7) 0.082(2) Uani 1 1 d . . .
H10A H 1.3864 0.0968 1.0674 0.099 Uiso 1 1 calc R . .
H10B H 1.3435 0.0923 1.1674 0.099 Uiso 1 1 calc R . .
C11 C 2.0114(6) -0.3655(5) 1.1033(5) 0.0494(16) Uani 1 1 d . . .
H11A H 2.0297 -0.3112 1.0611 0.059 Uiso 1 1 calc R . .
H11B H 1.9250 -0.3928 1.0948 0.059 Uiso 1 1 calc R . .
C12 C 1.3272(6) 0.6174(6) 0.9836(5) 0.062(2) Uani 1 1 d . . .
H12A H 1.3317 0.6230 1.0553 0.074 Uiso 1 1 calc R . .
C13 C 1.1589(6) 0.0928(5) 1.0204(6) 0.070(2) Uani 1 1 d . . .
H13A H 1.0721 0.0571 0.9751 0.084 Uiso 1 1 calc R . .
H13B H 1.1669 0.1294 1.0937 0.084 Uiso 1 1 calc R . .
C14 C 2.0350(6) -0.4697(5) 1.0604(4) 0.0446(15) Uani 1 1 d . . .
H14A H 2.1227 -0.4427 1.0749 0.053 Uiso 1 1 calc R . .
H14B H 2.0112 -0.5260 1.0997 0.053 Uiso 1 1 calc R . .
C15 C 2.0719(6) -0.0374(5) 1.2990(5) 0.0505(17) Uani 1 1 d . . .
H15A H 2.0814 0.0365 1.2940 0.061 Uiso 1 1 calc R . .
C16 C 2.0316(4) -0.1862(4) 1.3522(4) 0.0279(12) Uani 1 1 d . . .
H16A H 2.0082 -0.2401 1.3898 0.033 Uiso 1 1 calc R . .
C17 C 1.2017(5) -0.0007(5) 1.0228(5) 0.0488(16) Uani 1 1 d . . .
H17A H 1.1937 -0.0376 0.9495 0.059 Uiso 1 1 calc R . .
H17B H 1.1490 -0.0604 1.0464 0.059 Uiso 1 1 calc R . .
C18 C 1.3568(5) 0.5824(5) 0.8374(4) 0.0347(13) Uani 1 1 d . . .
H18A H 1.3847 0.5590 0.7835 0.042 Uiso 1 1 calc R . .
C19 C 1.1172(5) 0.5403(5) 0.6454(4) 0.0375(14) Uani 1 1 d . . .
H19A H 1.0563 0.5037 0.6766 0.045 Uiso 1 1 calc R . .
H19B H 1.1534 0.4875 0.6291 0.045 Uiso 1 1 calc R . .
C20 C 2.0903(5) -0.3034(5) 1.2213(5) 0.0414(15) Uani 1 1 d . . .
H20A H 2.0746 -0.3594 1.2621 0.050 Uiso 1 1 calc R . .
H20B H 2.1765 -0.2743 1.2286 0.050 Uiso 1 1 calc R . .

loop_
_atom_site_aniso_label
_atom_site_aniso_U_11
_atom_site_aniso_U_22
_atom_site_aniso_U_33
_atom_site_aniso_U_23
_atom_site_aniso_U_13
_atom_site_aniso_U_12
Mo1 0.0263(2) 0.0193(2) 0.0183(2) 0.00558(19) 0.0102(2) 0.01057(19)
Mo2 0.0203(2) 0.0274(2) 0.0186(2) 0.0108(2) 0.0067(2) 0.00925(19)
Mo3 0.0196(2) 0.0220(2) 0.0224(3) 0.0100(2) 0.0064(2) 0.00592(19)
Mo4 0.0311(3) 0.0462(3) 0.0293(3) 0.0217(2) 0.0167(2) 0.0182(2)
Cu1 0.0201(5) 0.0234(5) 0.0225(5) 0.0084(4) 0.0031(4) 0.0061(4)
Cu2 0.0262(5) 0.0257(5) 0.0183(5) 0.0023(4) 0.0068(4) 0.0141(4)
O1 0.036(2) 0.071(3) 0.042(3) 0.024(2) 0.014(2) 0.006(2)
O2 0.059(3) 0.096(3) 0.051(3) 0.048(3) 0.035(2) 0.053(3)
O3 0.0211(18) 0.031(2) 0.023(2) 0.0091(16) 0.0050(16) 0.0038(15)
O4 0.028(2) 0.028(2) 0.031(2) 0.0095(17) 0.0043(18) 0.0036(16)
O5 0.0240(19) 0.039(2) 0.035(2) 0.0212(18) 0.0157(18) 0.0170(16)
O6 0.029(2) 0.054(2) 0.030(2) 0.0238(19) 0.0165(18) 0.0192(18)
O7 0.0221(18) 0.0282(19) 0.025(2) 0.0095(16) 0.0088(16) 0.0105(15)
O8 0.033(2) 0.038(2) 0.026(2) 0.0107(17) 0.0095(18) 0.0162(17)
O9 0.033(2) 0.046(2) 0.031(2) 0.0190(18) 0.0114(18) 0.0227(18)
O10 0.055(3) 0.043(2) 0.058(3) -0.009(2) 0.024(2) 0.023(2)
O11 0.0243(19) 0.035(2) 0.039(2) 0.0215(18) 0.0041(18) 0.0071(16)
O12 0.030(2) 0.035(2) 0.022(2) 0.0062(17) 0.0096(17) 0.0112(17)
O13 0.0267(19) 0.041(2) 0.020(2) 0.0083(17) 0.0067(17) 0.0096(17)
N1 0.094(4) 0.042(3) 0.044(3) 0.014(3) 0.043(3) 0.036(3)
N2 0.077(4) 0.039(3) 0.039(4) 0.009(3) -0.002(3) -0.008(3)
N3 0.036(3) 0.027(3) 0.070(4) 0.013(3) 0.033(3) 0.003(2)
N4 0.023(3) 0.070(4) 0.096(5) 0.064(4) 0.005(3) 0.010(3)
N5 0.083(4) 0.122(5) 0.044(4) 0.040(4) 0.036(3) 0.083(4)
N6 0.028(2) 0.025(2) 0.026(3) 0.007(2) 0.007(2) 0.0124(19)
N7 0.026(3) 0.023(2) 0.027(3) 0.009(2) 0.008(2) 0.011(2)
N8 0.047(3) 0.023(2) 0.033(3) 0.005(2) 0.019(2) 0.019(2)
N9 0.040(3) 0.071(4) 0.089(5) 0.062(4) 0.015(3) 0.019(3)
N10 0.024(2) 0.024(2) 0.033(3) 0.010(2) 0.008(2) 0.0053(19)
N11 0.032(3) 0.035(3) 0.025(3) 0.010(2) 0.005(2) 0.018(2)
N12 0.030(2) 0.023(2) 0.021(2) -0.0011(19) 0.010(2) 0.0116(19)
C1 0.067(5) 0.146(7) 0.162(8) 0.087(6) 0.024(5) 0.026(5)
C2 0.028(4) 0.135(8) 0.126(8) 0.081(7) 0.001(5) 0.024(5)
C3 0.054(4) 0.034(3) 0.038(4) -0.002(3) 0.028(3) 0.005(3)
C4 0.079(6) 0.145(7) 0.184(8) 0.118(7) 0.019(6) 0.027(5)
C5 0.029(3) 0.041(4) 0.055(4) 0.028(3) 0.013(3) 0.013(3)
C6 0.036(3) 0.056(4) 0.024(3) 0.012(3) 0.007(3) 0.030(3)
C7 0.040(3) 0.050(4) 0.031(4) 0.014(3) -0.001(3) 0.024(3)
C8 0.076(5) 0.030(4) 0.028(4) 0.012(3) -0.004(3) -0.006(3)
C9 0.030(3) 0.043(4) 0.046(4) 0.029(3) 0.008(3) 0.015(3)
C10 0.047(5) 0.102(6) 0.071(6) 0.040(5) 0.005(4) 0.009(5)
C11 0.063(4) 0.043(4) 0.038(4) -0.004(3) 0.009(3) 0.032(3)
C12 0.077(5) 0.121(6) 0.032(4) 0.038(4) 0.032(4) 0.074(5)
C13 0.067(5) 0.041(4) 0.104(6) 0.024(4) 0.058(5) 0.005(4)
C14 0.056(4) 0.044(4) 0.038(4) 0.003(3) 0.017(3) 0.029(3)
C15 0.091(5) 0.042(4) 0.039(4) 0.019(3) 0.035(4) 0.038(4)
C16 0.032(3) 0.026(3) 0.023(3) 0.003(2) 0.014(3) 0.010(2)
C17 0.038(4) 0.055(4) 0.056(4) 0.032(4) 0.018(3) 0.015(3)
C18 0.053(4) 0.041(3) 0.020(3) 0.009(3) 0.011(3) 0.033(3)
C19 0.038(3) 0.051(4) 0.032(3) 0.017(3) 0.009(3) 0.029(3)
C20 0.058(4) 0.033(3) 0.041(4) 0.003(3) 0.022(3) 0.028(3)

loop_
_atom_type_symbol
_atom_type_description
_atom_type_scat_dispersion_real
_atom_type_scat_dispersion_imag
_atom_type_scat_source
C C 0.0033 0.0016 'International Tables Vol C Tables 4.2.6.8 and 6.1.1.4'
H H 0.0000 0.0000 'International Tables Vol C Tables 4.2.6.8 and 6.1.1.4'
N N 0.0061 0.0033 'International Tables Vol C Tables 4.2.6.8 and 6.1.1.4'
O O 0.0106 0.0060 'International Tables Vol C Tables 4.2.6.8 and 6.1.1.4'
Cu Cu 0.3201 1.2651 'International Tables Vol C Tables 4.2.6.8 and 6.1.1.4'
Mo Mo -1.6832 0.6857 'International Tables Vol C Tables 4.2.6.8 and 6.1.1.4'

loop_
_geom_angle_atom_site_label_1
_geom_angle_atom_site_label_2
_geom_angle_atom_site_label_3
_geom_angle
_geom_angle_site_symmetry_1
_geom_angle_site_symmetry_3
_geom_angle_publ_flag
O10 Mo1 O6 110.46(19) . . ?
O10 Mo1 O13 110.07(17) . . ?
O6 Mo1 O13 110.02(14) . . ?
O10 Mo1 O11 107.93(18) . . ?
O6 Mo1 O11 108.61(16) . . ?
O13 Mo1 O11 109.72(15) . . ?
O9 Mo2 O12 104.25(16) . . ?
O9 Mo2 O3 103.50(15) . . ?
O12 Mo2 O3 96.55(14) . . ?
O9 Mo2 O7 100.29(15) . . ?
O12 Mo2 O7 100.03(14) . . ?
O3 Mo2 O7 146.54(14) . . ?
O9 Mo2 O6 91.66(14) . 2_866 ?
O12 Mo2 O6 163.46(14) . 2_866 ?
O3 Mo2 O6 74.94(13) . 2_866 ?
O7 Mo2 O6 81.23(12) . 2_866 ?
O9 Mo2 O11 166.16(14) . . ?
O12 Mo2 O11 88.82(14) . . ?
O3 Mo2 O11 79.07(13) . . ?
O7 Mo2 O11 72.46(12) . . ?
O6 Mo2 O11 75.76(12) 2_866 . ?
O8 Mo3 O4 103.19(15) . . ?
O8 Mo3 O5 99.59(14) . . ?
O4 Mo3 O5 101.48(16) . . ?
O8 Mo3 O7 100.54(15) . 2_866 ?
O4 Mo3 O7 100.23(15) . 2_866 ?
O5 Mo3 O7 146.01(12) . 2_866 ?
O8 Mo3 O13 162.42(14) . . ?
O4 Mo3 O13 94.03(13) . . ?
O5 Mo3 O13 73.14(12) . . ?
O7 Mo3 O13 79.54(12) 2_866 . ?
O8 Mo3 O11 87.25(14) . 2_866 ?
O4 Mo3 O11 168.63(13) . 2_866 ?
O5 Mo3 O11 80.87(13) . 2_866 ?
O7 Mo3 O11 73.07(12) 2_866 2_866 ?
O13 Mo3 O11 75.90(11) . 2_866 ?
O2 Mo4 O1 106.2(2) . . ?
O2 Mo4 O3 102.10(15) . . ?
O1 Mo4 O3 103.47(15) . . ?
O2 Mo4 O5 99.70(15) . . ?
O1 Mo4 O5 103.86(16) . . ?
O3 Mo4 O5 138.36(14) . . ?
O2 Mo4 O13 164.28(18) . . ?
O1 Mo4 O13 88.40(17) . . ?
O3 Mo4 O13 79.53(12) . . ?
O5 Mo4 O13 70.49(11) . . ?
N10 Cu1 N10 180.0(2) . 2_867 ?
N10 Cu1 N6 88.29(16) . 2_867 ?
N10 Cu1 N6 91.71(16) 2_867 2_867 ?
N10 Cu1 N6 91.71(16) . . ?
N10 Cu1 N6 88.29(16) 2_867 . ?
N6 Cu1 N6 180.000(2) 2_867 . ?
N10 Cu1 O12 90.62(14) . . ?
N10 Cu1 O12 89.38(14) 2_867 . ?
N6 Cu1 O12 89.73(13) 2_867 . ?
N6 Cu1 O12 90.27(13) . . ?
N10 Cu1 O12 89.38(14) . 2_867 ?
N10 Cu1 O12 90.62(14) 2_867 2_867 ?
N6 Cu1 O12 90.27(13) 2_867 2_867 ?
N6 Cu1 O12 89.73(13) . 2_867 ?
O12 Cu1 O12 180.000(1) . 2_867 ?
N7 Cu2 N7 180.000(3) 2_958 . ?
N7 Cu2 N12 89.30(16) 2_958 . ?
N7 Cu2 N12 90.70(16) . . ?
N7 Cu2 N12 90.70(16) 2_958 2_958 ?
N7 Cu2 N12 89.30(16) . 2_958 ?
N12 Cu2 N12 180.000(2) . 2_958 ?
N7 Cu2 O4 90.00(13) 2_958 1_546 ?
N7 Cu2 O4 90.00(13) . 1_546 ?
N12 Cu2 O4 98.26(13) . 1_546 ?
N12 Cu2 O4 81.74(13) 2_958 1_546 ?
N7 Cu2 O4 90.00(13) 2_958 2_967 ?
N7 Cu2 O4 90.00(13) . 2_967 ?
N12 Cu2 O4 81.74(13) . 2_967 ?
N12 Cu2 O4 98.26(13) 2_958 2_967 ?
O4 Cu2 O4 180.000(1) 1_546 2_967 ?
Mo4 O3 Mo2 125.76(17) . . ?
Mo3 O4 Cu2 145.79(18) . 1_564 ?
Mo4 O5 Mo3 124.46(16) . . ?
Mo1 O6 Mo2 131.03(16) . 2_866 ?
Mo2 O7 Mo3 122.03(16) . 2_866 ?
Mo1 O11 Mo3 133.26(18) . 2_866 ?
Mo1 O11 Mo2 131.83(16) . . ?
Mo3 O11 Mo2 88.56(11) 2_866 . ?
Mo2 O12 Cu1 166.94(19) . . ?
Mo1 O13 Mo3 129.47(17) . . ?
Mo1 O13 Mo4 128.42(16) . . ?
Mo3 O13 Mo4 87.72(10) . . ?
C15 N1 N8 102.3(4) . . ?
C8 N2 N3 102.6(5) . . ?
C3 N3 N2 110.3(4) . . ?
C3 N3 C13 128.9(6) . . ?
N2 N3 C13 120.7(5) . . ?
C9 N4 N9 110.4(5) . . ?
C9 N4 C4 127.5(5) . . ?
N9 N4 C4 120.7(6) . . ?
C12 N5 N11 104.2(4) . . ?
C18 N6 C12 102.4(4) . . ?
C18 N6 Cu1 128.4(3) . . ?
C12 N6 Cu1 129.2(4) . . ?
C9 N7 C5 103.3(4) . . ?
C9 N7 Cu2 127.1(3) . . ?
C5 N7 Cu2 129.5(3) . . ?
C16 N8 N1 110.0(4) . . ?
C16 N8 C20 130.2(4) . . ?
N1 N8 C20 119.6(4) . . ?
C5 N9 N4 101.9(5) . . ?
C3 N10 C8 102.5(4) . . ?
C3 N10 Cu1 129.3(4) . . ?
C8 N10 Cu1 127.4(3) . . ?
C18 N11 N5 108.8(4) . . ?
C18 N11 C7 129.0(4) . . ?
N5 N11 C7 122.0(4) . . ?
C16 N12 C15 103.0(4) . . ?
C16 N12 Cu2 129.4(3) . . ?
C15 N12 Cu2 127.3(3) . . ?
C4 C1 C2 120.6(9) . . ?
C10 C2 C1 110.7(8) . . ?
N10 C3 N3 110.0(5) . . ?
C1 C4 N4 120.1(8) . . ?
N9 C5 N7 114.8(5) . . ?
C6 C6 C19 111.6(5) 2_766 . ?
N11 C7 C19 110.3(4) . . ?
N2 C8 N10 114.7(5) . . ?
N4 C9 N7 109.7(4) . . ?
C2 C10 C17 115.0(7) . . ?
C20 C11 C14 110.7(5) . . ?
N5 C12 N6 114.0(5) . . ?
N3 C13 C17 113.3(5) . . ?
C14 C14 C11 113.0(6) 2_947 . ?
N1 C15 N12 113.6(5) . . ?
N12 C16 N8 111.1(4) . . ?
C13 C17 C10 112.7(6) . . ?
N11 C18 N6 110.7(4) . . ?
C7 C19 C6 112.8(4) . . ?
N8 C20 C11 113.7(5) . . ?

loop_
_geom_bond_atom_site_label_1
_geom_bond_atom_site_label_2
_geom_bond_distance
_geom_bond_site_symmetry_2
_geom_bond_publ_flag
Mo1 O10 1.690(3) . ?
Mo1 O6 1.775(4) . ?
Mo1 O13 1.785(3) . ?
Mo1 O11 1.795(3) . ?
Mo2 O9 1.687(3) . ?
Mo2 O12 1.708(3) . ?
Mo2 O3 1.905(3) . ?
Mo2 O7 1.912(3) . ?
Mo2 O6 2.302(3) 2_866 ?
Mo2 O11 2.409(3) . ?
Mo3 O8 1.697(3) . ?
Mo3 O4 1.708(3) . ?
Mo3 O5 1.901(3) . ?
Mo3 O7 1.913(3) 2_866 ?
Mo3 O13 2.369(3) . ?
Mo3 O11 2.383(3) 2_866 ?
Mo4 O2 1.677(4) . ?
Mo4 O1 1.682(4) . ?
Mo4 O3 1.892(3) . ?
Mo4 O5 1.898(3) . ?
Mo4 O13 2.482(3) . ?
Cu1 N10 2.008(4) . ?
Cu1 N10 2.008(4) 2_867 ?
Cu1 N6 2.014(4) 2_867 ?
Cu1 N6 2.014(4) . ?
Cu1 O12 2.409(3) . ?
Cu1 O12 2.409(3) 2_867 ?
Cu2 N7 2.014(4) 2_958 ?
Cu2 N7 2.014(4) . ?
Cu2 N12 2.036(3) . ?
Cu2 N12 2.036(3) 2_958 ?
Cu2 O4 2.436(3) 1_546 ?
Cu2 O4 2.436(3) 2_967 ?
O4 Cu2 2.436(3) 1_564 ?
O6 Mo2 2.302(3) 2_866 ?
O7 Mo3 1.913(3) 2_866 ?
O11 Mo3 2.383(3) 2_866 ?
N1 C15 1.329(6) . ?
N1 N8 1.357(6) . ?
N2 C8 1.288(7) . ?
N2 N3 1.345(7) . ?
N3 C3 1.315(6) . ?
N3 C13 1.482(6) . ?
N4 C9 1.304(7) . ?
N4 N9 1.366(6) . ?
N4 C4 1.471(10) . ?
N5 C12 1.306(7) . ?
N5 N11 1.338(6) . ?
N6 C18 1.334(6) . ?
N6 C12 1.338(6) . ?
N7 C9 1.316(6) . ?
N7 C5 1.345(6) . ?
N8 C16 1.313(5) . ?
N8 C20 1.482(6) . ?
N9 C5 1.294(7) . ?
N10 C3 1.310(6) . ?
N10 C8 1.358(7) . ?
N11 C18 1.313(6) . ?
N11 C7 1.472(6) . ?
N12 C16 1.309(6) . ?
N12 C15 1.360(6) . ?
C1 C4 1.363(8) . ?
C1 C2 1.479(7) . ?
C2 C10 1.439(11) . ?
C6 C6 1.521(10) 2_766 ?
C6 C19 1.526(7) . ?
C7 C19 1.514(7) . ?
C10 C17 1.501(9) . ?
C11 C20 1.500(8) . ?
C11 C14 1.524(7) . ?
C13 C17 1.488(8) . ?
C14 C14 1.512(11) 2_947 ?
